data_7223949
loop_
_publ_author_name
'Tyagi, Adish'
'Kedarnath, G.'
'Wadawale, Amey'
'Shah, Alpa Y.'
'Jain, Vimal K.'
'Vishwanadh, B.'

_publ_section_title
;
 Diorganotin(iv) 4,6-dimethyl-2-pyrimidyl selenolates: synthesis,
 structures and their utility as molecular precursors for the preparation
 of SnSe2nano-sheets and thin films
;
_journal_issue 10
_journal_name_full 'RSC Adv.'
_journal_page_first 8367
_journal_paper_doi 10.1039/C5RA20578F
_journal_volume 6
_journal_year 2016
_chemical_formula_sum 'C20 H32 N4 Se2 Sn'
_chemical_formula_weight 605.10
_space_group_crystal_system monoclinic
_space_group_IT_number 15
_space_group_name_Hall '-C 2yc'
_space_group_name_H-M_alt 'C 1 2/c 1'
_symmetry_space_group_name_Hall '-C 2yc'
_symmetry_space_group_name_H-M 'C 1 2/c 1'
_atom_sites_solution_hydrogens geom
_audit_creation_method SHELXL-2014/6
_audit_update_record
;
2015-08-26 deposited with the CCDC.
2016-01-13 downloaded from the CCDC.
;
_cell_angle_alpha 90
_cell_angle_beta 95.420(17)
_cell_angle_gamma 90
_cell_formula_units_Z 4
_cell_length_a 14.800(4)
_cell_length_b 7.7490(7)
_cell_length_c 21.526(4)
_cell_measurement_reflns_used 25
_cell_measurement_temperature 298(2)
_cell_measurement_theta_max 12.2
_cell_measurement_theta_min 9.1
_cell_volume 2457.7(8)
_computing_cell_refinement WinAFC
_computing_data_collection WInAFC
_computing_data_reduction 'Crystal Structure'
_computing_molecular_graphics Ortep3
_computing_publication_material 'WinGX 2014.1'
_computing_structure_refinement 'SHELXL-2014/6 (Sheldrick, 2014)'
_computing_structure_solution SIR-92
_diffrn_ambient_temperature 298(2)
_diffrn_measured_fraction_theta_full 1.000
_diffrn_measured_fraction_theta_max 1.000
_diffrn_measurement_device_type 'Rigaku AFC7S'
_diffrn_measurement_method \w
_diffrn_radiation_type MoK\a
_diffrn_radiation_wavelength 0.71069
_diffrn_reflns_av_R_equivalents 0.0204
_diffrn_reflns_av_unetI/netI 0.0424
_diffrn_reflns_laue_measured_fraction_full 1.000
_diffrn_reflns_laue_measured_fraction_max 1.000
_diffrn_reflns_limit_h_max 10
_diffrn_reflns_limit_h_min -19
_diffrn_reflns_limit_k_max 10
_diffrn_reflns_limit_k_min 0
_diffrn_reflns_limit_l_max 27
_diffrn_reflns_limit_l_min -27
_diffrn_reflns_number 3359
_diffrn_reflns_point_group_measured_fraction_full 1.000
_diffrn_reflns_point_group_measured_fraction_max 1.000
_diffrn_reflns_theta_full 25.240
_diffrn_reflns_theta_max 27.488
_diffrn_reflns_theta_min 2.765
_exptl_absorpt_coefficient_mu 4.013
_exptl_absorpt_correction_T_max 0.669
_exptl_absorpt_correction_T_min 0.296
_exptl_absorpt_correction_type psi-scan
_exptl_absorpt_process_details '(North, Phillips & Mathews, 1968)'
_exptl_crystal_colour colorless
_exptl_crystal_density_diffrn 1.635
_exptl_crystal_description block
_exptl_crystal_F_000 1192
_exptl_crystal_size_max 0.200
_exptl_crystal_size_mid 0.200
_exptl_crystal_size_min 0.100
_refine_diff_density_max 0.860
_refine_diff_density_min -0.644
_refine_diff_density_rms 0.096
_refine_ls_extinction_method none
_refine_ls_goodness_of_fit_ref 1.044
_refine_ls_hydrogen_treatment constr
_refine_ls_matrix_type full
_refine_ls_number_parameters 128
_refine_ls_number_reflns 2813
_refine_ls_number_restraints 0
_refine_ls_restrained_S_all 1.044
_refine_ls_R_factor_all 0.0636
_refine_ls_R_factor_gt 0.0342
_refine_ls_shift/su_max 0.000
_refine_ls_shift/su_mean 0.000
_refine_ls_structure_factor_coef Fsqd
_refine_ls_weighting_details 'w=1/[\s^2^(Fo^2^)+(0.0429P)^2^+1.6674P] where P=(Fo^2^+2Fc^2^)/3'
_refine_ls_weighting_scheme calc
_refine_ls_wR_factor_gt 0.0823
_refine_ls_wR_factor_ref 0.0922
_reflns_Friedel_coverage 0.000
_reflns_number_gt 2067
_reflns_number_total 2813
_reflns_threshold_expression 'I > 2\s(I)'
_cod_data_source_file c5ra20578f2.cif
_cod_data_source_block shelx
_cod_database_code 7223949
_shelx_space_group_comment
;
The symmetry employed for this shelxl refinement is uniquely defined
by the following loop, which should always be used as a source of
symmetry information in preference to the above space-group names.
They are only intended as comments.
;
_shelx_estimated_absorpt_t_min 0.501
_shelx_estimated_absorpt_t_max 0.690
_shelxl_version_number 2014/6

loop_
_space_group_symop_operation_xyz
'x, y, z'
'-x, y, -z+1/2'
'x+1/2, y+1/2, z'
'-x+1/2, y+1/2, -z+1/2'
'-x, -y, -z'
'x, -y, z-1/2'
'-x+1/2, -y+1/2, -z'
'x+1/2, -y+1/2, z-1/2'

loop_
_atom_site_label
_atom_site_type_symbol
_atom_site_fract_x
_atom_site_fract_y
_atom_site_fract_z
_atom_site_U_iso_or_equiv
_atom_site_adp_type
_atom_site_occupancy
_atom_site_site_symmetry_order
_atom_site_calc_flag
_atom_site_refinement_flags_posn
_atom_site_refinement_flags_adp
_atom_site_refinement_flags_occupancy
C1 C 0.4155(3) 0.3163(5) 0.1012(2) 0.0452(9) Uani 1 1 d . . .
C2 C 0.3936(3) 0.0550(6) 0.0549(2) 0.0540(11) Uani 1 1 d . . .
C3 C 0.3721(3) 0.1377(6) -0.0005(2) 0.0600(12) Uani 1 1 d . . .
H3 H 0.3564 0.0745 -0.0367 0.072 Uiso 1 1 calc R U .
C4 C 0.3740(3) 0.3156(6) -0.0026(2) 0.0530(11) Uani 1 1 d . . .
C5 C 0.3918(4) -0.1386(6) 0.0610(3) 0.0772(16) Uani 1 1 d . . .
H5A H 0.4497 -0.1850 0.0531 0.116 Uiso 1 1 calc R U .
H5B H 0.3456 -0.1852 0.0314 0.116 Uiso 1 1 calc R U .
H5C H 0.3789 -0.1691 0.1025 0.116 Uiso 1 1 calc R U .
C6 C 0.3542(4) 0.4169(7) -0.0611(2) 0.0743(16) Uani 1 1 d . . .
H6A H 0.3290 0.5267 -0.0515 0.111 Uiso 1 1 calc R U .
H6B H 0.3115 0.3549 -0.0892 0.111 Uiso 1 1 calc R U .
H6C H 0.4093 0.4343 -0.0805 0.111 Uiso 1 1 calc R U .
C7 C 0.3808(3) 0.0802(6) 0.2829(2) 0.0499(10) Uani 1 1 d . . .
C8 C 0.4059(4) -0.1046(6) 0.3011(3) 0.0846(18) Uani 1 1 d . . .
H8A H 0.4583 -0.1045 0.3311 0.127 Uiso 1 1 calc R U .
H8B H 0.4194 -0.1676 0.2647 0.127 Uiso 1 1 calc R U .
H8C H 0.3560 -0.1584 0.3190 0.127 Uiso 1 1 calc R U .
C9 C 0.3518(4) 0.1787(8) 0.3385(3) 0.0799(17) Uani 1 1 d . . .
H9A H 0.2952 0.1334 0.3496 0.120 Uiso 1 1 calc R U .
H9B H 0.3447 0.2985 0.3279 0.120 Uiso 1 1 calc R U .
H9C H 0.3972 0.1664 0.3731 0.120 Uiso 1 1 calc R U .
C10 C 0.3039(3) 0.0813(7) 0.2305(2) 0.0698(15) Uani 1 1 d . . .
H10A H 0.2499 0.0356 0.2457 0.105 Uiso 1 1 calc R U .
H10B H 0.3206 0.0116 0.1965 0.105 Uiso 1 1 calc R U .
H10C H 0.2929 0.1975 0.2163 0.105 Uiso 1 1 calc R U .
N1 N 0.4171(2) 0.1444(4) 0.10756(17) 0.0497(9) Uani 1 1 d . . .
N2 N 0.3950(3) 0.4068(4) 0.04947(16) 0.0486(9) Uani 1 1 d . . .
Se1 Se 0.44302(4) 0.45335(6) 0.17430(2) 0.05564(16) Uani 1 1 d . . .
Sn1 Sn 0.5000 0.21023(5) 0.2500 0.03869(13) Uani 1 2 d S T P

loop_
_atom_site_aniso_label
_atom_site_aniso_U_11
_atom_site_aniso_U_22
_atom_site_aniso_U_33
_atom_site_aniso_U_23
_atom_site_aniso_U_13
_atom_site_aniso_U_12
C1 0.055(2) 0.039(2) 0.042(2) 0.0029(17) 0.0031(19) 0.0064(18)
C2 0.060(3) 0.047(2) 0.055(3) -0.006(2) 0.006(2) 0.003(2)
C3 0.075(3) 0.057(3) 0.046(3) -0.011(2) -0.004(2) 0.000(3)
C4 0.062(3) 0.061(3) 0.036(2) 0.002(2) 0.005(2) 0.004(2)
C5 0.098(4) 0.041(3) 0.090(4) -0.009(3) -0.003(3) 0.000(3)
C6 0.102(4) 0.082(4) 0.037(3) 0.008(2) 0.002(3) 0.009(3)
C7 0.049(2) 0.052(2) 0.049(2) 0.0080(19) 0.0022(19) -0.0038(19)
C8 0.079(4) 0.058(3) 0.114(5) 0.031(3) -0.007(3) -0.020(3)
C9 0.068(3) 0.112(5) 0.062(3) -0.004(3) 0.017(3) -0.008(3)
C10 0.053(3) 0.095(4) 0.060(3) 0.013(3) 0.000(2) -0.013(3)
N1 0.061(2) 0.0388(18) 0.049(2) 0.0031(16) 0.0024(17) 0.0003(17)
N2 0.068(2) 0.0419(19) 0.0345(18) 0.0065(15) -0.0007(16) 0.0041(17)
Se1 0.0908(4) 0.0361(2) 0.0376(3) 0.00198(16) -0.0061(2) 0.0059(2)
Sn1 0.0492(2) 0.0305(2) 0.0356(2) 0.000 -0.00004(15) 0.000

loop_
_atom_type_symbol
_atom_type_description
_atom_type_scat_dispersion_real
_atom_type_scat_dispersion_imag
_atom_type_scat_source
C C 0.0033 0.0016 'International Tables Vol C Tables 4.2.6.8 and 6.1.1.4'
H H 0.0000 0.0000 'International Tables Vol C Tables 4.2.6.8 and 6.1.1.4'
N N 0.0061 0.0033 'International Tables Vol C Tables 4.2.6.8 and 6.1.1.4'
Se Se -0.0929 2.2259 'International Tables Vol C Tables 4.2.6.8 and 6.1.1.4'
Sn Sn -0.6537 1.4246 'International Tables Vol C Tables 4.2.6.8 and 6.1.1.4'

loop_
_geom_angle_atom_site_label_1
_geom_angle_atom_site_label_2
_geom_angle_atom_site_label_3
_geom_angle
_geom_angle_site_symmetry_1
_geom_angle_site_symmetry_3
N2 C1 N1 127.7(4) . .
N2 C1 Se1 114.3(3) . .
N1 C1 Se1 117.9(3) . .
N1 C2 C3 121.0(4) . .
N1 C2 C5 116.3(5) . .
C3 C2 C5 122.7(5) . .
C2 C3 C4 119.5(4) . .
C2 C3 H3 120.2 . .
C4 C3 H3 120.2 . .
N2 C4 C3 120.4(4) . .
N2 C4 C6 116.2(4) . .
C3 C4 C6 123.4(5) . .
C2 C5 H5A 109.5 . .
C2 C5 H5B 109.5 . .
H5A C5 H5B 109.5 . .
C2 C5 H5C 109.5 . .
H5A C5 H5C 109.5 . .
H5B C5 H5C 109.5 . .
C4 C6 H6A 109.5 . .
C4 C6 H6B 109.5 . .
H6A C6 H6B 109.5 . .
C4 C6 H6C 109.5 . .
H6A C6 H6C 109.5 . .
H6B C6 H6C 109.5 . .
C9 C7 C8 110.6(4) . .
C9 C7 C10 109.5(4) . .
C8 C7 C10 110.0(4) . .
C9 C7 Sn1 108.6(3) . .
C8 C7 Sn1 109.2(3) . .
C10 C7 Sn1 108.8(3) . .
C7 C8 H8A 109.5 . .
C7 C8 H8B 109.5 . .
H8A C8 H8B 109.5 . .
C7 C8 H8C 109.5 . .
H8A C8 H8C 109.5 . .
H8B C8 H8C 109.5 . .
C7 C9 H9A 109.5 . .
C7 C9 H9B 109.5 . .
H9A C9 H9B 109.5 . .
C7 C9 H9C 109.5 . .
H9A C9 H9C 109.5 . .
H9B C9 H9C 109.5 . .
C7 C10 H10A 109.5 . .
C7 C10 H10B 109.5 . .
H10A C10 H10B 109.5 . .
C7 C10 H10C 109.5 . .
H10A C10 H10C 109.5 . .
H10B C10 H10C 109.5 . .
C1 N1 C2 115.1(4) . .
C1 N1 Sn1 86.6(2) . .
C2 N1 Sn1 157.6(3) . .
C1 N2 C4 116.2(4) . .
C1 Se1 Sn1 98.39(12) . .
C7 Sn1 C7 125.6(2) . 2_655
C7 Sn1 Se1 110.73(12) . 2_655
C7 Sn1 Se1 108.24(11) 2_655 2_655
C7 Sn1 Se1 108.25(11) . .
C7 Sn1 Se1 110.73(12) 2_655 .
Se1 Sn1 Se1 86.19(3) 2_655 .
C7 Sn1 N1 89.40(14) . .
C7 Sn1 N1 82.32(14) 2_655 .
Se1 Sn1 N1 141.83(6) 2_655 .
Se1 Sn1 N1 56.23(6) . .

loop_
_geom_bond_atom_site_label_1
_geom_bond_atom_site_label_2
_geom_bond_distance
_geom_bond_site_symmetry_2
C1 N2 1.327(5) .
C1 N1 1.339(5) .
C1 Se1 1.910(4) .
C2 N1 1.346(6) .
C2 C3 1.364(7) .
C2 C5 1.507(6) .
C3 C4 1.380(6) .
C3 H3 0.9300 .
C4 N2 1.336(6) .
C4 C6 1.490(6) .
C5 H5A 0.9600 .
C5 H5B 0.9600 .
C5 H5C 0.9600 .
C6 H6A 0.9600 .
C6 H6B 0.9600 .
C6 H6C 0.9600 .
C7 C9 1.514(7) .
C7 C8 1.522(6) .
C7 C10 1.525(6) .
C7 Sn1 2.205(4) .
C8 H8A 0.9600 .
C8 H8B 0.9600 .
C8 H8C 0.9600 .
C9 H9A 0.9600 .
C9 H9B 0.9600 .
C9 H9C 0.9600 .
C10 H10A 0.9600 .
C10 H10B 0.9600 .
C10 H10C 0.9600 .
N1 Sn1 3.234(4) .
Se1 Sn1 2.5800(6) .
Sn1 C7 2.205(4) 2_655
Sn1 Se1 2.5800(6) 2_655

loop_
_geom_torsion_atom_site_label_1
_geom_torsion_atom_site_label_2
_geom_torsion_atom_site_label_3
_geom_torsion_atom_site_label_4
_geom_torsion
N1 C2 C3 C4 -0.4(8)
C5 C2 C3 C4 179.1(5)
C2 C3 C4 N2 -1.2(8)
C2 C3 C4 C6 178.3(5)
N2 C1 N1 C2 -1.1(7)
Se1 C1 N1 C2 177.5(3)
N2 C1 N1 Sn1 173.6(5)
Se1 C1 N1 Sn1 -7.8(3)
C3 C2 N1 C1 1.5(7)
C5 C2 N1 C1 -178.1(4)
C3 C2 N1 Sn1 -164.5(5)
C5 C2 N1 Sn1 16.0(11)
N1 C1 N2 C4 -0.4(7)
Se1 C1 N2 C4 -179.1(3)
C3 C4 N2 C1 1.6(7)
C6 C4 N2 C1 -177.9(4)
